data_7210617
loop_
_publ_author_name
'Wang, Yong-Tao'
'Tang, Gui-Mei'
'Wang, Jin-Hua'
'Wan, Wen-Zhu'
'Qin, Tin-Xiao'
'Wang, Yong-Qiang'
'Mou, Kai-Li'
'Li, Tian-Duo'
'Ma, Lu-Fang'

_publ_section_title
;
 Dynamic one-dimensional water in a nonporous organic solid with optics
 response
;
_journal_issue 37
_journal_name_full CrystEngComm
_journal_page_first 7430
_journal_paper_doi 10.1039/c3ce41340c
_journal_volume 15
_journal_year 2013
_chemical_formula_sum 'C11 H16 N4 O3'
_chemical_formula_weight 252.28
_chemical_name_systematic
; 
 ? 
;
_space_group_IT_number 33
_symmetry_cell_setting orthorhombic
_symmetry_space_group_name_Hall 'P 2c -2n'
_symmetry_space_group_name_H-M 'P n a 21'
_atom_sites_solution_hydrogens geom
_atom_sites_solution_primary direct
_atom_sites_solution_secondary difmap
_audit_creation_method SHELXL-97
_cell_angle_alpha 90.00
_cell_angle_beta 90.00
_cell_angle_gamma 90.00
_cell_formula_units_Z 4
_cell_length_a 13.554(2)
_cell_length_b 21.511(3)
_cell_length_c 4.5170(7)
_cell_measurement_reflns_used 2315
_cell_measurement_temperature 296(2)
_cell_measurement_theta_max 22.83
_cell_measurement_theta_min 2.42
_cell_volume 1317.0(3)
_computing_cell_refinement 'Bruker SMART'
_computing_data_collection 'Bruker SMART'
_computing_data_reduction 'Bruker SAINT'
_computing_molecular_graphics 'Bruker SHELXTL'
_computing_publication_material 'Bruker SHELXTL'
_computing_structure_refinement 'SHELXL-97 (Sheldrick, 1997)'
_computing_structure_solution 'SHELXS-97 (Sheldrick, 1990)'
_diffrn_ambient_temperature 296(2)
_diffrn_measured_fraction_theta_full 0.945
_diffrn_measured_fraction_theta_max 0.945
_diffrn_measurement_device_type 'CCD area detector'
_diffrn_measurement_method 'phi and omega scans'
_diffrn_radiation_monochromator graphite
_diffrn_radiation_source 'fine-focus sealed tube'
_diffrn_radiation_type MoK\a
_diffrn_radiation_wavelength 0.71073
_diffrn_reflns_av_R_equivalents 0.0380
_diffrn_reflns_av_sigmaI/netI 0.0376
_diffrn_reflns_limit_h_max 17
_diffrn_reflns_limit_h_min -15
_diffrn_reflns_limit_k_max 27
_diffrn_reflns_limit_k_min -27
_diffrn_reflns_limit_l_max 5
_diffrn_reflns_limit_l_min -5
_diffrn_reflns_number 10153
_diffrn_reflns_theta_full 27.37
_diffrn_reflns_theta_max 27.37
_diffrn_reflns_theta_min 1.78
_exptl_absorpt_coefficient_mu 0.095
_exptl_absorpt_correction_T_max 0.9813
_exptl_absorpt_correction_T_min 0.9630
_exptl_absorpt_correction_type none
_exptl_crystal_colour pale-yellow
_exptl_crystal_density_diffrn 1.272
_exptl_crystal_density_meas ?
_exptl_crystal_density_method 'not measured'
_exptl_crystal_description needle
_exptl_crystal_F_000 536
_exptl_crystal_size_max 0.40
_exptl_crystal_size_mid 0.20
_exptl_crystal_size_min 0.20
_refine_diff_density_max 0.138
_refine_diff_density_min -0.146
_refine_diff_density_rms 0.031
_refine_ls_abs_structure_details 'Flack H D (1983), Acta Cryst. A39, 876-881'
_refine_ls_abs_structure_Flack 1.9(16)
_refine_ls_extinction_method none
_refine_ls_goodness_of_fit_ref 0.829
_refine_ls_hydrogen_treatment mixed
_refine_ls_matrix_type full
_refine_ls_number_parameters 173
_refine_ls_number_reflns 2667
_refine_ls_number_restraints 1
_refine_ls_restrained_S_all 0.829
_refine_ls_R_factor_all 0.0561
_refine_ls_R_factor_gt 0.0381
_refine_ls_shift/su_max 0.000
_refine_ls_shift/su_mean 0.000
_refine_ls_structure_factor_coef Fsqd
_refine_ls_weighting_details 'calc w=1/[\s^2^(Fo^2^)+(0.0931P)^2^+0.1205P] where P=(Fo^2^+2Fc^2^)/3'
_refine_ls_weighting_scheme calc
_refine_ls_wR_factor_gt 0.1036
_refine_ls_wR_factor_ref 0.1180
_reflns_number_gt 2147
_reflns_number_total 2667
_reflns_threshold_expression >2sigma(I)
_cod_data_source_file c3ce41340c.txt
_cod_data_source_block ibi
_cod_depositor_comments
;
The following automatic conversions were performed:

'_symmetry_cell_setting' value 'Orthorhombic' changed to
'orthorhombic' according to
/home/saulius/struct/CIF-dictionaries/cif_core.dic dictionary named
'cif_core.dic' version 2.4.2 from 2011-04-26.

Automatic conversion script
Id: cif_fix_values 1891 2012-01-12 08:04:46Z andrius 

The following automatic conversions were performed:

'_exptl_crystal_density_meas' value 'no' was changed to '?' - the
value is perceived as not measured.

Automatic conversion script
Id: cif_fix_values 3008 2015-01-20 13:52:24Z robertas 
;
_cod_original_cell_volume 1317.0(4)
_cod_original_sg_symbol_H-M Pna2(1)
_cod_database_code 7210617

loop_
_symmetry_equiv_pos_as_xyz
'x, y, z'
'-x, -y, z+1/2'
'x+1/2, -y+1/2, z'
'-x+1/2, y+1/2, z+1/2'

loop_
_atom_site_label
_atom_site_type_symbol
_atom_site_fract_x
_atom_site_fract_y
_atom_site_fract_z
_atom_site_U_iso_or_equiv
_atom_site_adp_type
_atom_site_occupancy
_atom_site_symmetry_multiplicity
_atom_site_calc_flag
_atom_site_refinement_flags
O1W O 1.10869(12) 0.36815(7) 0.1685(4) 0.0385(4) Uani 1 1 d .
H1WA H 1.0885 0.3503 0.0119 0.063(10) Uiso 1 1 d R
H1WB H 1.0942 0.4064 0.1502 0.059(8) Uiso 1 1 d R
O2W O 1.05740(12) 0.49000(7) 0.1369(4) 0.0405(4) Uani 1 1 d .
H2WB H 1.0239 0.4981 0.2912 0.072(11) Uiso 1 1 d R
H2WA H 1.1042 0.5161 0.1226 0.071(10) Uiso 1 1 d R
O3W O 1.06654(12) 0.30076(8) 0.6789(4) 0.0426(4) Uani 1 1 d .
H3WA H 1.0792 0.3207 0.5210 0.082(12) Uiso 1 1 d R
H3WB H 1.0126 0.2814 0.6512 0.068(10) Uiso 1 1 d R
C1 C 0.84313(17) 0.36834(10) 0.3633(6) 0.0403(6) Uani 1 1 d .
H1A H 0.9006 0.3700 0.2509 0.048 Uiso 1 1 calc R
C2 C 0.70670(15) 0.33453(10) 0.5582(6) 0.0353(5) Uani 1 1 d .
H2A H 0.6527 0.3100 0.6076 0.042 Uiso 1 1 calc R
C3 C 0.72729(17) 0.39144(10) 0.6615(7) 0.0412(6) Uani 1 1 d .
H3A H 0.6888 0.4131 0.7973 0.049 Uiso 1 1 calc R
C4 C 0.79470(18) 0.26056(10) 0.2165(5) 0.0397(6) Uani 1 1 d .
H4A H 0.8411 0.2659 0.0549 0.048 Uiso 1 1 calc R
H4B H 0.7324 0.2470 0.1332 0.048 Uiso 1 1 calc R
C5 C 0.83264(16) 0.21171(9) 0.4232(5) 0.0303(5) Uani 1 1 d .
C6 C 0.84254(15) 0.12226(9) 0.6542(6) 0.0322(5) Uani 1 1 d .
C7 C 0.8330(2) 0.06240(10) 0.7723(6) 0.0464(7) Uani 1 1 d .
H7A H 0.7827 0.0357 0.7133 0.056 Uiso 1 1 calc R
C8 C 0.9018(2) 0.04510(12) 0.9800(6) 0.0525(8) Uani 1 1 d .
H8A H 0.8980 0.0055 1.0618 0.063 Uiso 1 1 calc R
C9 C 0.9771(2) 0.08481(13) 1.0728(6) 0.0492(7) Uani 1 1 d .
H9A H 1.0221 0.0712 1.2142 0.059 Uiso 1 1 calc R
C10 C 0.98580(17) 0.14313(12) 0.9596(6) 0.0400(6) Uani 1 1 d .
H10A H 1.0356 0.1697 1.0234 0.048 Uiso 1 1 calc R
C11 C 0.91810(15) 0.16209(9) 0.7453(5) 0.0306(5) Uani 1 1 d .
N1 N 0.81274(14) 0.41324(9) 0.5392(5) 0.0432(5) Uani 1 1 d .
N2 N 0.78073(13) 0.31974(8) 0.3664(4) 0.0312(4) Uani 1 1 d .
N3 N 0.78984(14) 0.15545(9) 0.4490(5) 0.0340(5) Uani 1 1 d .
N4 N 0.90980(12) 0.21835(7) 0.5963(4) 0.0317(4) Uani 1 1 d .
H3 H 0.7408(19) 0.1468(12) 0.363(7) 0.037(7) Uiso 1 1 d .

loop_
_atom_site_aniso_label
_atom_site_aniso_U_11
_atom_site_aniso_U_22
_atom_site_aniso_U_33
_atom_site_aniso_U_23
_atom_site_aniso_U_13
_atom_site_aniso_U_12
O1W 0.0432(9) 0.0330(8) 0.0393(9) 0.0063(8) -0.0032(8) 0.0020(7)
O2W 0.0456(9) 0.0322(7) 0.0437(10) -0.0006(8) 0.0033(9) -0.0057(7)
O3W 0.0421(9) 0.0430(8) 0.0428(10) 0.0082(9) -0.0030(9) -0.0108(7)
C1 0.0333(12) 0.0367(12) 0.0509(16) 0.0083(12) 0.0035(12) 0.0005(9)
C2 0.0303(11) 0.0332(11) 0.0425(14) 0.0038(10) 0.0038(10) 0.0019(9)
C3 0.0420(13) 0.0319(11) 0.0497(14) -0.0038(12) 0.0022(12) 0.0095(9)
C4 0.0513(14) 0.0338(12) 0.0341(13) -0.0025(10) -0.0041(12) 0.0086(10)
C5 0.0336(11) 0.0272(10) 0.0301(12) -0.0040(9) 0.0034(10) 0.0055(8)
C6 0.0362(11) 0.0259(10) 0.0347(12) -0.0021(9) 0.0137(11) 0.0046(8)
C7 0.0637(16) 0.0275(11) 0.0480(16) -0.0064(11) 0.0234(13) -0.0039(11)
C8 0.0831(19) 0.0306(12) 0.0438(16) 0.0108(11) 0.0258(15) 0.0215(13)
C9 0.0584(16) 0.0493(14) 0.0400(15) 0.0120(12) 0.0166(13) 0.0254(12)
C10 0.0331(12) 0.0489(14) 0.0380(14) 0.0072(12) 0.0089(11) 0.0102(10)
C11 0.0295(11) 0.0283(10) 0.0340(13) 0.0012(9) 0.0098(9) 0.0044(8)
N1 0.0397(11) 0.0320(9) 0.0580(14) 0.0015(9) -0.0010(11) -0.0025(8)
N2 0.0346(9) 0.0275(9) 0.0314(10) 0.0022(8) -0.0007(9) 0.0046(7)
N3 0.0300(10) 0.0320(10) 0.0400(12) -0.0098(9) 0.0033(9) -0.0022(8)
N4 0.0362(9) 0.0269(9) 0.0319(11) 0.0020(8) 0.0024(9) -0.0020(7)

loop_
_atom_type_symbol
_atom_type_description
_atom_type_scat_dispersion_real
_atom_type_scat_dispersion_imag
_atom_type_scat_source
C C 0.0033 0.0016 'International Tables Vol C Tables 4.2.6.8 and 6.1.1.4'
H H 0.0000 0.0000 'International Tables Vol C Tables 4.2.6.8 and 6.1.1.4'
N N 0.0061 0.0033 'International Tables Vol C Tables 4.2.6.8 and 6.1.1.4'
O O 0.0106 0.0060 'International Tables Vol C Tables 4.2.6.8 and 6.1.1.4'

loop_
_geom_angle_atom_site_label_1
_geom_angle_atom_site_label_2
_geom_angle_atom_site_label_3
_geom_angle
H1WA O1W H1WB 106.3
H2WB O2W H2WA 108.9
H3WA O3W H3WB 107.3
N1 C1 N2 111.5(2)
N1 C1 H1A 124.2
N2 C1 H1A 124.2
C3 C2 N2 106.33(19)
C3 C2 H2A 126.8
N2 C2 H2A 126.8
C2 C3 N1 110.5(2)
C2 C3 H3A 124.8
N1 C3 H3A 124.8
N2 C4 C5 111.66(19)
N2 C4 H4A 109.3
C5 C4 H4A 109.3
N2 C4 H4B 109.3
C5 C4 H4B 109.3
H4A C4 H4B 107.9
N4 C5 N3 112.89(19)
N4 C5 C4 124.6(2)
N3 C5 C4 122.5(2)
N3 C6 C11 105.17(18)
N3 C6 C7 133.5(2)
C11 C6 C7 121.3(2)
C8 C7 C6 116.5(2)
C8 C7 H7A 121.7
C6 C7 H7A 121.7
C7 C8 C9 122.4(2)
C7 C8 H8A 118.8
C9 C8 H8A 118.8
C10 C9 C8 121.0(3)
C10 C9 H9A 119.5
C8 C9 H9A 119.5
C9 C10 C11 118.3(2)
C9 C10 H10A 120.9
C11 C10 H10A 120.9
N4 C11 C10 130.1(2)
N4 C11 C6 109.40(19)
C10 C11 C6 120.5(2)
C1 N1 C3 104.92(19)
C1 N2 C2 106.74(19)
C1 N2 C4 126.4(2)
C2 N2 C4 126.58(19)
C5 N3 C6 107.6(2)
C5 N3 H3 122.0(19)
C6 N3 H3 130.3(19)
C5 N4 C11 104.96(17)

loop_
_geom_bond_atom_site_label_1
_geom_bond_atom_site_label_2
_geom_bond_distance
O1W H1WA 0.8500
O1W H1WB 0.8499
O2W H2WB 0.8500
O2W H2WA 0.8500
O3W H3WA 0.8499
O3W H3WB 0.8500
C1 N1 1.317(3)
C1 N2 1.345(3)
C1 H1A 0.9300
C2 C3 1.339(3)
C2 N2 1.363(3)
C2 H2A 0.9300
C3 N1 1.366(3)
C3 H3A 0.9300
C4 N2 1.454(3)
C4 C5 1.497(3)
C4 H4A 0.9700
C4 H4B 0.9700
C5 N4 1.314(3)
C5 N3 1.347(3)
C6 N3 1.371(3)
C6 C11 1.397(3)
C6 C7 1.400(3)
C7 C8 1.374(4)
C7 H7A 0.9300
C8 C9 1.396(4)
C8 H8A 0.9300
C9 C10 1.360(4)
C9 H9A 0.9300
C10 C11 1.395(3)
C10 H10A 0.9300
C11 N4 1.389(3)
N3 H3 0.79(3)
